data_7039373
loop_
_publ_author_name
'Knight, James C.'
'Amoroso, Angelo J.'
'Edwards, Peter G.'
'Singh, Neha'
'Ward, Benjamin D.'

_publ_section_title
;
 Shaping and enforcing coordination spheres: probing the ability of
 tripodal ligands to favour trigonal prismatic geometry.
;
_journal_issue 26
_journal_name_full 'Dalton transactions (Cambridge, England : 2003)'
_journal_page_first 10630
_journal_page_last 10642
_journal_paper_doi 10.1039/c6dt01165a
_journal_volume 45
_journal_year 2016
_chemical_formula_sum 'C23 H19 Cd Cl2 N5 O9'
_chemical_formula_weight 692.73
_space_group_crystal_system orthorhombic
_space_group_IT_number 61
_space_group_name_Hall '-P 2ac 2ab'
_space_group_name_H-M_alt 'P b c a'
_symmetry_space_group_name_Hall '-P 2ac 2ab'
_symmetry_space_group_name_H-M 'P b c a'
_atom_sites_solution_hydrogens geom
_atom_sites_solution_primary direct
_atom_sites_solution_secondary difmap
_audit_creation_method SHELXL-2014/7
_audit_update_record
;
2016-03-22 deposited with the CCDC.
2016-05-30 downloaded from the CCDC.
;
_cell_angle_alpha 90
_cell_angle_beta 90
_cell_angle_gamma 90
_cell_formula_units_Z 8
_cell_length_a 17.018(3)
_cell_length_b 12.700(3)
_cell_length_c 23.847(5)
_cell_measurement_reflns_used 19868
_cell_measurement_temperature 150(2)
_cell_measurement_theta_max 27.485
_cell_measurement_theta_min 2.91
_cell_volume 5154.0(19)
_computing_cell_refinement 'HKL Scalepack (Otwinowski & Minor 1997)'
_computing_data_collection 'Collect (Nonius BV, 1997-2000)'
_computing_data_reduction 'HKL Denzo and Scalepack (Otwinowski & Minor 1997)'
_computing_structure_refinement 'SHELXL-2014/7 (Sheldrick, 2014)'
_computing_structure_solution 'SHELXT (Sheldrick, 2014)'
_diffrn_ambient_temperature 150(2)
_diffrn_detector_area_resol_mean 9
_diffrn_measured_fraction_theta_full 0.997
_diffrn_measured_fraction_theta_max 0.996
_diffrn_measurement_device_type KappaCCD
_diffrn_measurement_method CCD
_diffrn_radiation_type MoK\a
_diffrn_radiation_wavelength 0.71073
_diffrn_reflns_av_R_equivalents 0.0756
_diffrn_reflns_av_unetI/netI 0.0586
_diffrn_reflns_Laue_measured_fraction_full 0.997
_diffrn_reflns_Laue_measured_fraction_max 0.996
_diffrn_reflns_limit_h_max 22
_diffrn_reflns_limit_h_min -22
_diffrn_reflns_limit_k_max 16
_diffrn_reflns_limit_k_min -15
_diffrn_reflns_limit_l_max 30
_diffrn_reflns_limit_l_min -30
_diffrn_reflns_number 24358
_diffrn_reflns_point_group_measured_fraction_full 0.997
_diffrn_reflns_point_group_measured_fraction_max 0.996
_diffrn_reflns_theta_full 25.242
_diffrn_reflns_theta_max 27.464
_diffrn_reflns_theta_min 2.941
_diffrn_source 'fine-focus sealed tube'
_exptl_absorpt_coefficient_mu 1.118
_exptl_absorpt_correction_T_max 0.572
_exptl_absorpt_correction_T_min 0.533
_exptl_absorpt_correction_type multi-scan
_exptl_absorpt_process_details 'Sortav (Blessing, 1995)'
_exptl_crystal_colour colourless
_exptl_crystal_density_diffrn 1.786
_exptl_crystal_description block
_exptl_crystal_F_000 2768
_exptl_crystal_size_max 0.580
_exptl_crystal_size_mid 0.520
_exptl_crystal_size_min 0.500
_refine_diff_density_max 0.574
_refine_diff_density_min -0.825
_refine_diff_density_rms 0.107
_refine_ls_extinction_method none
_refine_ls_goodness_of_fit_ref 1.032
_refine_ls_hydrogen_treatment mixed
_refine_ls_matrix_type full
_refine_ls_number_parameters 392
_refine_ls_number_reflns 5874
_refine_ls_number_restraints 79
_refine_ls_restrained_S_all 1.036
_refine_ls_R_factor_all 0.0664
_refine_ls_R_factor_gt 0.0412
_refine_ls_shift/su_max 0.002
_refine_ls_shift/su_mean 0.000
_refine_ls_structure_factor_coef Fsqd
_refine_ls_weighting_details 'w=1/[\s^2^(Fo^2^)+(0.0487P)^2^+2.4787P] where P=(Fo^2^+2Fc^2^)/3'
_refine_ls_weighting_scheme calc
_refine_ls_wR_factor_gt 0.0943
_refine_ls_wR_factor_ref 0.1048
_reflns_Friedel_coverage 0.000
_reflns_number_gt 4316
_reflns_number_total 5874
_reflns_threshold_expression 'I > 2\s(I)'
_cod_data_source_file c6dt01165a2.cif
_cod_data_source_block 7
_cod_depositor_comments 'Adding full bibliography for 7039371--7039378.cif.'
_cod_original_cell_volume 5153.9(18)
_cod_database_code 7039373
_shelx_shelxl_version_number 2014/7
_shelx_space_group_comment
;
The symmetry employed for this shelxl refinement is uniquely defined
by the following loop, which should always be used as a source of
symmetry information in preference to the above space-group names.
They are only intended as comments.
;
_shelx_estimated_absorpt_t_min 0.563
_shelx_estimated_absorpt_t_max 0.605

loop_
_space_group_symop_operation_xyz
'x, y, z'
'-x+1/2, -y, z+1/2'
'-x, y+1/2, -z+1/2'
'x+1/2, -y+1/2, -z'
'-x, -y, -z'
'x-1/2, y, -z-1/2'
'x, -y-1/2, z-1/2'
'-x-1/2, y-1/2, z'

loop_
_atom_site_label
_atom_site_type_symbol
_atom_site_fract_x
_atom_site_fract_y
_atom_site_fract_z
_atom_site_U_iso_or_equiv
_atom_site_adp_type
_atom_site_occupancy
_atom_site_site_symmetry_order
_atom_site_calc_flag
_atom_site_refinement_flags_posn
_atom_site_refinement_flags_adp
_atom_site_refinement_flags_occupancy
_atom_site_disorder_assembly
_atom_site_disorder_group
Cd1 Cd 0.55918(2) 0.58926(2) 0.66896(2) 0.02217(9) Uani 1 1 d . . . . .
Cl1 Cl 0.61593(5) 0.34708(6) 0.73264(4) 0.0309(2) Uani 1 1 d . . . . .
Cl2 Cl 0.19183(5) 0.58516(6) 0.46993(4) 0.02623(19) Uani 1 1 d . . . . .
O1 O 0.29714(12) 0.52646(18) 0.61136(10) 0.0264(5) Uani 1 1 d D . . . .
H1 H 0.2911(6) 0.536(3) 0.5787(8) 0.040 Uiso 1 1 calc DR U . . .
O2 O 0.63747(15) 0.43178(18) 0.69455(11) 0.0350(6) Uani 1 1 d D . . . .
O3 O 0.5351(3) 0.3241(5) 0.7296(4) 0.065(2) Uani 0.765(16) 1 d D U P A 1
O4 O 0.6316(5) 0.3865(5) 0.7891(2) 0.0588(18) Uani 0.765(16) 1 d D U P A 1
O5 O 0.6628(5) 0.2577(6) 0.7233(4) 0.057(2) Uani 0.765(16) 1 d D U P A 1
O3A O 0.5564(12) 0.2951(13) 0.6980(11) 0.057(5) Uani 0.235(16) 1 d D U P A 2
O4A O 0.5924(16) 0.3765(15) 0.7813(7) 0.055(5) Uani 0.235(16) 1 d D U P A 2
O5A O 0.6829(12) 0.2777(17) 0.7316(12) 0.053(6) Uani 0.235(16) 1 d D U P A 2
O6 O 0.24985(16) 0.5198(2) 0.49696(11) 0.0409(7) Uani 1 1 d . . . . .
O7 O 0.19361(16) 0.68861(19) 0.49423(11) 0.0395(7) Uani 1 1 d . . . . .
O8 O 0.11603(16) 0.5389(2) 0.47753(15) 0.0633(10) Uani 1 1 d . . . . .
O9 O 0.2102(2) 0.59107(19) 0.41155(11) 0.0475(8) Uani 1 1 d . . . . .
N1 N 0.47061(16) 0.6969(2) 0.61965(11) 0.0224(6) Uani 1 1 d . . . . .
N2 N 0.50834(15) 0.47764(19) 0.60319(11) 0.0204(6) Uani 1 1 d . . . . .
N3 N 0.44451(15) 0.5586(2) 0.71596(11) 0.0195(6) Uani 1 1 d . . . . .
N4 N 0.57936(18) 0.6300(2) 0.75996(13) 0.0288(7) Uani 1 1 d . . . . .
N5 N 0.67260(19) 0.6483(2) 0.63155(15) 0.0386(8) Uani 1 1 d . . . . .
C1 C 0.37558(17) 0.5476(2) 0.62588(13) 0.0183(6) Uani 1 1 d . . . . .
C2 C 0.39655(18) 0.6630(2) 0.61098(13) 0.0196(7) Uani 1 1 d . . . . .
C3 C 0.3410(2) 0.7282(3) 0.58651(14) 0.0264(8) Uani 1 1 d . . . . .
H3 H 0.2887 0.7040 0.5813 0.032 Uiso 1 1 calc R U . . .
C4 C 0.3620(2) 0.8292(3) 0.56969(15) 0.0305(8) Uani 1 1 d . . . . .
H4 H 0.3242 0.8746 0.5530 0.037 Uiso 1 1 calc R U . . .
C5 C 0.4378(2) 0.8623(3) 0.57743(16) 0.0317(9) Uani 1 1 d . . . . .
H5 H 0.4539 0.9302 0.5653 0.038 Uiso 1 1 calc R U . . .
C6 C 0.4905(2) 0.7950(2) 0.60327(14) 0.0267(8) Uani 1 1 d . . . . .
H6 H 0.5427 0.8187 0.6097 0.032 Uiso 1 1 calc R U . . .
C7 C 0.43092(18) 0.4717(2) 0.59311(13) 0.0183(7) Uani 1 1 d . . . . .
C8 C 0.4011(2) 0.4028(2) 0.55365(14) 0.0250(7) Uani 1 1 d . . . . .
H8 H 0.3460 0.3974 0.5481 0.030 Uiso 1 1 calc R U . . .
C9 C 0.4520(2) 0.3420(3) 0.52248(15) 0.0304(8) Uani 1 1 d . . . . .
H9 H 0.4323 0.2949 0.4949 0.036 Uiso 1 1 calc R U . . .
C10 C 0.5318(2) 0.3503(3) 0.53163(15) 0.0286(8) Uani 1 1 d . . . . .
H10 H 0.5681 0.3106 0.5100 0.034 Uiso 1 1 calc R U . . .
C11 C 0.5575(2) 0.4176(2) 0.57294(15) 0.0262(8) Uani 1 1 d . . . . .
H11 H 0.6123 0.4217 0.5804 0.031 Uiso 1 1 calc R U . . .
C12 C 0.37902(19) 0.5278(2) 0.68957(14) 0.0201(7) Uani 1 1 d . . . . .
C13 C 0.3172(2) 0.4825(3) 0.71895(15) 0.0270(8) Uani 1 1 d . . . . .
H13 H 0.2703 0.4620 0.7004 0.032 Uiso 1 1 calc R U . . .
C14 C 0.3261(2) 0.4680(3) 0.77631(16) 0.0329(9) Uani 1 1 d . . . . .
H14 H 0.2859 0.4340 0.7972 0.040 Uiso 1 1 calc R U . . .
C15 C 0.3926(2) 0.5024(3) 0.80270(14) 0.0313(8) Uani 1 1 d . . . . .
H15 H 0.3983 0.4937 0.8421 0.038 Uiso 1 1 calc R U . . .
C16 C 0.4519(2) 0.5502(2) 0.77175(14) 0.0227(7) Uani 1 1 d . . . . .
C17 C 0.5244(2) 0.5972(2) 0.79614(15) 0.0268(8) Uani 1 1 d . . . . .
C18 C 0.5345(3) 0.6103(3) 0.85344(17) 0.0402(10) Uani 1 1 d . . . . .
H18 H 0.4956 0.5865 0.8790 0.048 Uiso 1 1 calc R U . . .
C19 C 0.6021(3) 0.6586(3) 0.87304(19) 0.0519(13) Uani 1 1 d . . . . .
H19 H 0.6104 0.6670 0.9122 0.062 Uiso 1 1 calc R U . . .
C20 C 0.6566(3) 0.6940(4) 0.8357(2) 0.0565(14) Uani 1 1 d . . . . .
H20 H 0.7025 0.7293 0.8484 0.068 Uiso 1 1 calc R U . . .
C21 C 0.6442(2) 0.6781(3) 0.77932(18) 0.0409(10) Uani 1 1 d . . . . .
H21 H 0.6827 0.7018 0.7533 0.049 Uiso 1 1 calc R U . . .
C22 C 0.7329(2) 0.6669(3) 0.61524(16) 0.0312(9) Uani 1 1 d . . . . .
C23 C 0.8112(2) 0.6899(3) 0.59426(17) 0.0362(9) Uani 1 1 d . . . . .
H23A H 0.8072 0.7271 0.5584 0.054 Uiso 1 1 calc R U . . .
H23B H 0.8401 0.6239 0.5889 0.054 Uiso 1 1 calc R U . . .
H23C H 0.8391 0.7342 0.6214 0.054 Uiso 1 1 calc R U . . .

loop_
_atom_site_aniso_label
_atom_site_aniso_U_11
_atom_site_aniso_U_22
_atom_site_aniso_U_33
_atom_site_aniso_U_23
_atom_site_aniso_U_13
_atom_site_aniso_U_12
Cd1 0.01972(14) 0.02552(15) 0.02127(15) 0.00018(10) -0.00255(10) -0.00224(9)
Cl1 0.0324(5) 0.0216(4) 0.0387(6) 0.0023(4) 0.0002(4) 0.0003(3)
Cl2 0.0266(4) 0.0292(4) 0.0229(4) 0.0086(3) -0.0038(3) -0.0001(3)
O1 0.0170(12) 0.0363(13) 0.0259(13) 0.0000(12) -0.0029(10) -0.0019(10)
O2 0.0356(15) 0.0345(14) 0.0350(15) 0.0112(12) 0.0022(12) 0.0071(11)
O3 0.033(3) 0.054(3) 0.108(6) 0.009(3) -0.006(3) -0.015(2)
O4 0.083(5) 0.061(3) 0.032(3) -0.001(2) -0.002(3) -0.012(3)
O5 0.073(5) 0.033(3) 0.066(4) 0.006(3) 0.019(4) 0.021(3)
O3A 0.054(9) 0.031(7) 0.086(11) 0.014(7) -0.030(8) -0.025(6)
O4A 0.091(12) 0.037(8) 0.037(8) 0.002(6) 0.029(8) 0.021(9)
O5A 0.044(10) 0.031(10) 0.083(12) 0.018(9) -0.019(8) 0.020(8)
O6 0.0405(15) 0.0446(15) 0.0376(16) 0.0043(12) -0.0154(13) 0.0132(12)
O7 0.0524(17) 0.0347(14) 0.0314(15) -0.0040(12) 0.0013(13) 0.0072(12)
O8 0.0255(15) 0.062(2) 0.102(3) 0.0252(19) 0.0000(17) -0.0114(14)
O9 0.089(2) 0.0398(16) 0.0141(13) 0.0024(11) -0.0012(14) -0.0104(14)
N1 0.0252(15) 0.0216(14) 0.0202(15) -0.0001(11) -0.0026(12) -0.0014(11)
N2 0.0205(14) 0.0212(13) 0.0195(14) 0.0008(11) 0.0008(11) 0.0036(11)
N3 0.0210(14) 0.0210(13) 0.0166(14) 0.0003(11) 0.0005(11) 0.0031(11)
N4 0.0347(17) 0.0235(14) 0.0282(17) -0.0059(13) -0.0134(14) 0.0045(13)
N5 0.0313(18) 0.0377(18) 0.047(2) 0.0112(16) -0.0015(16) -0.0092(14)
C1 0.0162(16) 0.0236(16) 0.0151(16) 0.0011(13) -0.0009(13) -0.0014(13)
C2 0.0222(17) 0.0230(16) 0.0136(16) -0.0007(13) 0.0020(13) 0.0045(13)
C3 0.0263(18) 0.0324(18) 0.0205(18) 0.0005(15) 0.0047(15) 0.0083(14)
C4 0.041(2) 0.0276(18) 0.0231(19) 0.0034(15) 0.0027(17) 0.0154(16)
C5 0.050(2) 0.0187(17) 0.027(2) -0.0013(15) 0.0038(18) 0.0037(16)
C6 0.035(2) 0.0229(17) 0.0224(18) -0.0030(14) 0.0006(16) -0.0026(15)
C7 0.0190(17) 0.0211(16) 0.0147(16) 0.0024(13) 0.0009(13) 0.0005(12)
C8 0.0262(18) 0.0270(18) 0.0216(18) -0.0013(14) -0.0019(15) -0.0021(14)
C9 0.041(2) 0.0286(18) 0.0211(19) -0.0058(15) -0.0010(16) 0.0013(16)
C10 0.037(2) 0.0288(18) 0.0197(18) -0.0042(15) 0.0087(16) 0.0086(15)
C11 0.0248(18) 0.0271(18) 0.0268(19) 0.0007(15) 0.0027(15) 0.0054(14)
C12 0.0228(17) 0.0193(16) 0.0183(16) -0.0027(13) 0.0032(14) 0.0035(13)
C13 0.0245(18) 0.0288(17) 0.028(2) -0.0001(15) 0.0069(15) -0.0026(14)
C14 0.036(2) 0.034(2) 0.029(2) 0.0038(17) 0.0144(17) -0.0004(16)
C15 0.047(2) 0.0307(18) 0.0163(18) 0.0018(15) 0.0084(17) 0.0110(17)
C16 0.035(2) 0.0181(15) 0.0154(16) -0.0016(13) 0.0005(14) 0.0120(14)
C17 0.037(2) 0.0221(17) 0.0215(18) -0.0050(14) -0.0108(16) 0.0128(15)
C18 0.059(3) 0.036(2) 0.025(2) -0.0080(17) -0.010(2) 0.0217(19)
C19 0.079(4) 0.047(3) 0.029(2) -0.012(2) -0.033(3) 0.017(2)
C20 0.064(3) 0.044(2) 0.062(3) -0.012(2) -0.042(3) 0.008(2)
C21 0.039(2) 0.038(2) 0.046(3) -0.0082(19) -0.025(2) 0.0015(17)
C22 0.032(2) 0.0264(19) 0.035(2) 0.0077(16) -0.0040(17) -0.0046(16)
C23 0.0245(19) 0.0331(19) 0.051(3) 0.0076(18) 0.0018(18) -0.0040(15)

loop_
_atom_type_symbol
_atom_type_description
_atom_type_scat_dispersion_real
_atom_type_scat_dispersion_imag
_atom_type_scat_source
C C 0.0033 0.0016 'International Tables Vol C Tables 4.2.6.8 and 6.1.1.4'
H H 0.0000 0.0000 'International Tables Vol C Tables 4.2.6.8 and 6.1.1.4'
N N 0.0061 0.0033 'International Tables Vol C Tables 4.2.6.8 and 6.1.1.4'
O O 0.0106 0.0060 'International Tables Vol C Tables 4.2.6.8 and 6.1.1.4'
Cl Cl 0.1484 0.1585 'International Tables Vol C Tables 4.2.6.8 and 6.1.1.4'
Cd Cd -0.8075 1.2024 'International Tables Vol C Tables 4.2.6.8 and 6.1.1.4'

loop_
_geom_angle_atom_site_label_1
_geom_angle_atom_site_label_2
_geom_angle_atom_site_label_3
_geom_angle
N5 Cd1 N4 100.02(12)
N5 Cd1 N3 169.24(11)
N4 Cd1 N3 72.38(11)
N5 Cd1 N2 105.00(11)
N4 Cd1 N2 149.32(10)
N3 Cd1 N2 84.69(9)
N5 Cd1 N1 99.07(10)
N4 Cd1 N1 116.43(10)
N3 Cd1 N1 78.28(9)
N2 Cd1 N1 76.98(9)
N5 Cd1 O2 84.57(10)
N4 Cd1 O2 82.34(10)
N3 Cd1 O2 101.57(9)
N2 Cd1 O2 82.64(9)
N1 Cd1 O2 159.56(9)
O5 Cl1 O3 112.2(4)
O4A Cl1 O5A 116.2(12)
O4A Cl1 O2 115.3(9)
O5 Cl1 O2 110.9(4)
O3 Cl1 O2 111.6(3)
O5A Cl1 O2 104.0(10)
O5 Cl1 O4 108.6(4)
O3 Cl1 O4 107.3(3)
O2 Cl1 O4 106.0(3)
O4A Cl1 O3A 115.2(10)
O5A Cl1 O3A 105.2(11)
O2 Cl1 O3A 98.9(7)
O9 Cl2 O8 110.1(2)
O9 Cl2 O7 109.91(15)
O8 Cl2 O7 110.12(19)
O9 Cl2 O6 108.41(18)
O8 Cl2 O6 108.95(18)
O7 Cl2 O6 109.36(16)
C1 O1 H1 109.5
Cl1 O2 Cd1 127.94(15)
C6 N1 C2 119.1(3)
C6 N1 Cd1 121.4(2)
C2 N1 Cd1 119.4(2)
C7 N2 C11 119.0(3)
C7 N2 Cd1 122.0(2)
C11 N2 Cd1 119.0(2)
C12 N3 C16 121.5(3)
C12 N3 Cd1 122.0(2)
C16 N3 Cd1 114.8(2)
C17 N4 C21 119.6(3)
C17 N4 Cd1 116.2(2)
C21 N4 Cd1 124.0(3)
C22 N5 Cd1 171.8(3)
O1 C1 C12 104.3(2)
O1 C1 C2 110.1(2)
C12 C1 C2 111.8(2)
O1 C1 C7 109.4(2)
C12 C1 C7 111.8(2)
C2 C1 C7 109.3(2)
N1 C2 C3 120.8(3)
N1 C2 C1 118.9(3)
C3 C2 C1 120.3(3)
C2 C3 C4 119.8(3)
C2 C3 H3 120.1
C4 C3 H3 120.1
C5 C4 C3 119.1(3)
C5 C4 H4 120.5
C3 C4 H4 120.5
C4 C5 C6 118.8(3)
C4 C5 H5 120.6
C6 C5 H5 120.6
N1 C6 C5 122.4(3)
N1 C6 H6 118.8
C5 C6 H6 118.8
N2 C7 C8 121.2(3)
N2 C7 C1 118.0(3)
C8 C7 C1 120.8(3)
C9 C8 C7 119.4(3)
C9 C8 H8 120.3
C7 C8 H8 120.3
C8 C9 C10 119.4(3)
C8 C9 H9 120.3
C10 C9 H9 120.3
C11 C10 C9 118.3(3)
C11 C10 H10 120.9
C9 C10 H10 120.9
N2 C11 C10 122.6(3)
N2 C11 H11 118.7
C10 C11 H11 118.7
N3 C12 C13 121.0(3)
N3 C12 C1 116.6(3)
C13 C12 C1 122.4(3)
C14 C13 C12 118.0(3)
C14 C13 H13 121.0
C12 C13 H13 121.0
C15 C14 C13 120.1(3)
C15 C14 H14 120.0
C13 C14 H14 120.0
C14 C15 C16 119.8(3)
C14 C15 H15 120.1
C16 C15 H15 120.1
N3 C16 C15 119.6(3)
N3 C16 C17 115.7(3)
C15 C16 C17 124.7(3)
N4 C17 C18 120.6(3)
N4 C17 C16 116.9(3)
C18 C17 C16 122.5(4)
C19 C18 C17 119.3(4)
C19 C18 H18 120.3
C17 C18 H18 120.3
C20 C19 C18 119.4(4)
C20 C19 H19 120.3
C18 C19 H19 120.3
C19 C20 C21 119.1(4)
C19 C20 H20 120.5
C21 C20 H20 120.5
N4 C21 C20 121.9(4)
N4 C21 H21 119.0
C20 C21 H21 119.0
N5 C22 C23 179.4(4)
C22 C23 H23A 109.5
C22 C23 H23B 109.5
H23A C23 H23B 109.5
C22 C23 H23C 109.5
H23A C23 H23C 109.5
H23B C23 H23C 109.5

loop_
_geom_bond_atom_site_label_1
_geom_bond_atom_site_label_2
_geom_bond_distance
Cd1 N5 2.254(3)
Cd1 N4 2.257(3)
Cd1 N3 2.284(3)
Cd1 N2 2.284(3)
Cd1 N1 2.350(3)
Cd1 O2 2.479(2)
Cl1 O4A 1.284(15)
Cl1 O5 1.405(6)
Cl1 O3 1.407(5)
Cl1 O5A 1.441(16)
Cl1 O2 1.455(3)
Cl1 O4 1.460(6)
Cl1 O3A 1.465(14)
Cl2 O9 1.429(3)
Cl2 O8 1.429(3)
Cl2 O7 1.436(3)
Cl2 O6 1.442(2)
O1 C1 1.405(4)
O1 H1 0.795(18)
N1 C6 1.348(4)
N1 C2 1.348(4)
N2 C7 1.341(4)
N2 C11 1.342(4)
N3 C12 1.338(4)
N3 C16 1.341(4)
N4 C17 1.340(5)
N4 C21 1.343(5)
N5 C22 1.123(4)
C1 C12 1.541(4)
C1 C2 1.549(4)
C1 C7 1.558(4)
C2 C3 1.386(4)
C3 C4 1.390(5)
C3 H3 0.9500
C4 C5 1.369(5)
C4 H4 0.9500
C5 C6 1.384(5)
C5 H5 0.9500
C6 H6 0.9500
C7 C8 1.382(4)
C8 C9 1.378(5)
C8 H8 0.9500
C9 C10 1.380(5)
C9 H9 0.9500
C10 C11 1.375(5)
C10 H10 0.9500
C11 H11 0.9500
C12 C13 1.389(4)
C13 C14 1.388(5)
C13 H13 0.9500
C14 C15 1.368(5)
C14 H14 0.9500
C15 C16 1.390(5)
C15 H15 0.9500
C16 C17 1.488(5)
C17 C18 1.387(5)
C18 C19 1.384(6)
C18 H18 0.9500
C19 C20 1.363(7)
C19 H19 0.9500
C20 C21 1.375(6)
C20 H20 0.9500
C21 H21 0.9500
C22 C23 1.453(5)
C23 H23A 0.9800
C23 H23B 0.9800
C23 H23C 0.9800

loop_
_geom_hbond_atom_site_label_D
_geom_hbond_atom_site_label_H
_geom_hbond_atom_site_label_A
_geom_hbond_distance_DH
_geom_hbond_distance_HA
_geom_hbond_distance_DA
_geom_hbond_angle_DHA
O1 H1 O6 0.80 2.08 2.846(3) 160.8

loop_
_geom_torsion_atom_site_label_1
_geom_torsion_atom_site_label_2
_geom_torsion_atom_site_label_3
_geom_torsion_atom_site_label_4
_geom_torsion
O4A Cl1 O2 Cd1 -51.6(15)
O5 Cl1 O2 Cd1 161.5(5)
O3 Cl1 O2 Cd1 35.7(5)
O5A Cl1 O2 Cd1 -180.0(12)
O4 Cl1 O2 Cd1 -80.8(4)
O3A Cl1 O2 Cd1 71.9(12)
C6 N1 C2 C3 -1.2(5)
Cd1 N1 C2 C3 174.2(2)
C6 N1 C2 C1 175.6(3)
Cd1 N1 C2 C1 -9.1(4)
O1 C1 C2 N1 -177.2(3)
C12 C1 C2 N1 67.3(4)
C7 C1 C2 N1 -57.0(4)
O1 C1 C2 C3 -0.5(4)
C12 C1 C2 C3 -116.0(3)
C7 C1 C2 C3 119.7(3)
N1 C2 C3 C4 1.2(5)
C1 C2 C3 C4 -175.5(3)
C2 C3 C4 C5 0.3(5)
C3 C4 C5 C6 -1.8(5)
C2 N1 C6 C5 -0.4(5)
Cd1 N1 C6 C5 -175.7(3)
C4 C5 C6 N1 1.9(5)
C11 N2 C7 C8 2.1(4)
Cd1 N2 C7 C8 -179.2(2)
C11 N2 C7 C1 -175.9(3)
Cd1 N2 C7 C1 2.8(4)
O1 C1 C7 N2 -177.6(3)
C12 C1 C7 N2 -62.5(3)
C2 C1 C7 N2 61.8(3)
O1 C1 C7 C8 4.4(4)
C12 C1 C7 C8 119.4(3)
C2 C1 C7 C8 -116.2(3)
N2 C7 C8 C9 -2.6(5)
C1 C7 C8 C9 175.4(3)
C7 C8 C9 C10 0.6(5)
C8 C9 C10 C11 1.7(5)
C7 N2 C11 C10 0.4(5)
Cd1 N2 C11 C10 -178.4(3)
C9 C10 C11 N2 -2.3(5)
C16 N3 C12 C13 -2.3(5)
Cd1 N3 C12 C13 162.3(2)
C16 N3 C12 C1 176.4(3)
Cd1 N3 C12 C1 -19.0(4)
O1 C1 C12 N3 -169.6(3)
C2 C1 C12 N3 -50.7(4)
C7 C1 C12 N3 72.3(3)
O1 C1 C12 C13 9.1(4)
C2 C1 C12 C13 128.0(3)
C7 C1 C12 C13 -109.0(3)
N3 C12 C13 C14 -1.4(5)
C1 C12 C13 C14 180.0(3)
C12 C13 C14 C15 3.1(5)
C13 C14 C15 C16 -1.2(5)
C12 N3 C16 C15 4.2(4)
Cd1 N3 C16 C15 -161.5(2)
C12 N3 C16 C17 -174.1(3)
Cd1 N3 C16 C17 20.3(3)
C14 C15 C16 N3 -2.4(5)
C14 C15 C16 C17 175.7(3)
C21 N4 C17 C18 -1.4(5)
Cd1 N4 C17 C18 174.5(2)
C21 N4 C17 C16 176.6(3)
Cd1 N4 C17 C16 -7.6(4)
N3 C16 C17 N4 -8.7(4)
C15 C16 C17 N4 173.1(3)
N3 C16 C17 C18 169.1(3)
C15 C16 C17 C18 -9.0(5)
N4 C17 C18 C19 0.4(5)
C16 C17 C18 C19 -177.4(3)
C17 C18 C19 C20 1.2(6)
C18 C19 C20 C21 -1.9(6)
C17 N4 C21 C20 0.6(5)
Cd1 N4 C21 C20 -174.9(3)
C19 C20 C21 N4 1.0(6)
